data_7152205
loop_
_publ_author_name
'Guo, Dong-Sheng'
'Zhang, Hong-Qing'
'Ding, Fei'
'Liu, Yu'

_publ_section_title
;
 Thermodynamic origins of selective binding affinity between
 p-sulfonatocalix[4,5]arenes with biguanidiniums.
;
_journal_issue 8
_journal_name_full 'Organic &amp; biomolecular chemistry'
_journal_page_first 1527
_journal_page_last 1536
_journal_paper_doi 10.1039/c2ob06313a
_journal_volume 10
_journal_year 2012
_chemical_formula_sum 'C48 H71 N10 O24.5 S4'
_chemical_formula_weight 1308.39
_chemical_name_systematic
;
?
;
_space_group_IT_number 14
_symmetry_cell_setting monoclinic
_symmetry_space_group_name_Hall '-P 2yn'
_symmetry_space_group_name_H-M 'P 1 21/n 1'
_atom_sites_solution_hydrogens geom
_atom_sites_solution_primary direct
_atom_sites_solution_secondary difmap
_audit_creation_method SHELXL-97
_cell_angle_alpha 90.00
_cell_angle_beta 100.51(3)
_cell_angle_gamma 90.00
_cell_formula_units_Z 4
_cell_length_a 15.129(3)
_cell_length_b 12.140(2)
_cell_length_c 33.206(7)
_cell_measurement_temperature 113(2)
_cell_volume 5996(2)
_computing_cell_refinement crystalclear
_computing_data_collection 'crystalclear(Rigaku/MSC Inc., 2005)'
_computing_data_reduction crystalclear
_computing_molecular_graphics 'Bruker SHELXTL'
_computing_publication_material 'Bruker SHELXTL'
_computing_structure_refinement 'SHELXL-97 (Sheldrick, 1997)'
_computing_structure_solution 'SHELXS-97 (Sheldrick, 1990)'
_diffrn_ambient_temperature 113(2)
_diffrn_detector_area_resol_mean 7.31
_diffrn_measured_fraction_theta_full 0.993
_diffrn_measured_fraction_theta_max 0.993
_diffrn_measurement_device_type 'rigaku saturn CCD area detector'
_diffrn_measurement_method '\w and \f scans'
_diffrn_radiation_monochromator confocal
_diffrn_radiation_source 'rotating anode'
_diffrn_radiation_type MoK\a
_diffrn_radiation_wavelength 0.71073
_diffrn_reflns_av_R_equivalents 0.1004
_diffrn_reflns_av_sigmaI/netI 0.1296
_diffrn_reflns_limit_h_max 18
_diffrn_reflns_limit_h_min -13
_diffrn_reflns_limit_k_max 14
_diffrn_reflns_limit_k_min -14
_diffrn_reflns_limit_l_max 37
_diffrn_reflns_limit_l_min -39
_diffrn_reflns_number 36360
_diffrn_reflns_theta_full 25.02
_diffrn_reflns_theta_max 25.02
_diffrn_reflns_theta_min 1.60
_diffrn_standards_decay_% 0
_diffrn_standards_interval_count 0
_diffrn_standards_interval_time 0
_diffrn_standards_number 0
_exptl_absorpt_coefficient_mu 0.248
_exptl_absorpt_correction_T_max 0.9614
_exptl_absorpt_correction_T_min 0.9475
_exptl_absorpt_correction_type multi-scan
_exptl_absorpt_process_details crystalclear
_exptl_crystal_density_diffrn 1.449
_exptl_crystal_density_method 'not measured'
_exptl_crystal_F_000 2756
_exptl_crystal_size_max 0.22
_exptl_crystal_size_mid 0.20
_exptl_crystal_size_min 0.16
_refine_diff_density_max 0.748
_refine_diff_density_min -0.539
_refine_diff_density_rms 0.122
_refine_ls_extinction_coef 0.0169(6)
_refine_ls_extinction_expression Fc^*^=kFc[1+0.001xFc^2^\l^3^/sin(2\q)]^-1/4^
_refine_ls_extinction_method SHELXL
_refine_ls_goodness_of_fit_ref 1.070
_refine_ls_hydrogen_treatment constr
_refine_ls_matrix_type full
_refine_ls_number_parameters 797
_refine_ls_number_reflns 10489
_refine_ls_number_restraints 12
_refine_ls_restrained_S_all 1.070
_refine_ls_R_factor_all 0.1352
_refine_ls_R_factor_gt 0.1116
_refine_ls_shift/su_max 0.001
_refine_ls_shift/su_mean 0.000
_refine_ls_structure_factor_coef Fsqd
_refine_ls_weighting_details 'calc w=1/[\s^2^(Fo^2^)+(0.1229P)^2^+38.5880P] where P=(Fo^2^+2Fc^2^)/3'
_refine_ls_weighting_scheme calc
_refine_ls_wR_factor_gt 0.2946
_refine_ls_wR_factor_ref 0.3058
_reflns_number_gt 6294
_reflns_number_total 10489
_reflns_threshold_expression >2sigma(I)
_cod_data_source_file c2ob06313a.txt
_cod_data_source_block SC4A+PFM
_cod_depositor_comments
;
The following automatic conversions were performed:

'_symmetry_cell_setting' value 'Monoclinic' changed to 'monoclinic'
according to /home/saulius/struct/CIF-dictionaries/cif_core.dic
dictionary named 'cif_core.dic' version 2.4.1 from
2010-06-29.

'_exptl_absorpt_correction_type' value 'MULTI-SCAN'
changed to 'multi-scan' according to
/home/saulius/struct/CIF-dictionaries/cif_core.dic dictionary named
'cif_core.dic' version 2.4.1 from
2010-06-29.

'_refine_ls_hydrogen_treatment' value 'CONSTR' changed
to 'constr' according to
/home/saulius/struct/CIF-dictionaries/cif_core.dic dictionary named
'cif_core.dic' version 2.4.1 from 2010-06-29.

Automatic conversion script
Id: cif_fix_values 1715 2011-07-08 13:25:40Z adriana 
;
_cod_original_cell_volume 5997(2)
_cod_original_sg_symbol_H-M P2(1)/n
_cod_original_formula_sum 'C48 H71 N10 O24.50 S4'
_cod_database_code 7152205

loop_
_symmetry_equiv_pos_as_xyz
'x, y, z'
'-x+1/2, y+1/2, -z+1/2'
'-x, -y, -z'
'x-1/2, -y-1/2, z-1/2'

loop_
_atom_site_label
_atom_site_type_symbol
_atom_site_fract_x
_atom_site_fract_y
_atom_site_fract_z
_atom_site_U_iso_or_equiv
_atom_site_adp_type
_atom_site_occupancy
_atom_site_symmetry_multiplicity
_atom_site_calc_flag
_atom_site_refinement_flags
_atom_site_disorder_assembly
_atom_site_disorder_group
S1 S 0.54241(8) 0.57943(10) 0.18267(4) 0.0233(3) Uani 1 1 d . . .
S2 S 0.04013(9) 0.34687(10) 0.12479(4) 0.0259(3) Uani 1 1 d . . .
S3 S -0.13412(8) 0.94204(11) 0.10848(4) 0.0274(3) Uani 1 1 d . . .
S4 S 0.35379(8) 1.17462(10) 0.16275(4) 0.0217(3) Uani 1 1 d . . .
O1 O 0.3280(2) 0.6959(3) 0.02206(11) 0.0264(9) Uani 1 1 d . . .
H1 H 0.3192 0.7640 0.0194 0.040 Uiso 1 1 calc R . .
O2 O 0.6212(2) 0.6509(3) 0.18757(12) 0.0339(10) Uani 1 1 d . . .
O3 O 0.4919(2) 0.5967(3) 0.21572(11) 0.0269(9) Uani 1 1 d . . .
O4 O 0.5637(3) 0.4641(3) 0.17828(12) 0.0354(10) Uani 1 1 d . . .
O5 O 0.1631(2) 0.6227(3) 0.00008(11) 0.0271(9) Uani 1 1 d . . .
H5 H 0.2193 0.6249 0.0028 0.041 Uiso 1 1 calc R . .
O6 O 0.1166(3) 0.3188(3) 0.15652(12) 0.0355(11) Uani 1 1 d . . .
O7 O 0.0079(2) 0.2508(3) 0.09990(12) 0.0299(10) Uani 1 1 d . . .
O8 O -0.0325(3) 0.4026(3) 0.13974(12) 0.0351(10) Uani 1 1 d . . .
O9 O 0.1094(2) 0.8322(3) -0.00549(11) 0.0252(9) Uani 1 1 d . . .
H9 H 0.1159 0.7639 -0.0079 0.038 Uiso 1 1 calc R . .
O10 O -0.1590(3) 0.8422(3) 0.12691(16) 0.0571(13) Uani 1 1 d . . .
O11 O -0.2076(3) 0.9957(4) 0.08191(14) 0.0448(12) Uani 1 1 d . . .
O12 O -0.0880(2) 1.0200(3) 0.13858(11) 0.0280(9) Uani 1 1 d . . .
O13 O 0.2774(2) 0.9036(3) 0.01335(10) 0.0262(9) Uani 1 1 d . . .
H13 H 0.2224 0.8897 0.0062 0.039 Uiso 1 1 calc R . .
O14 O 0.2876(2) 1.1507(3) 0.18850(11) 0.0291(10) Uani 1 1 d . . .
O15 O 0.3450(2) 1.2867(3) 0.14768(12) 0.0321(10) Uani 1 1 d . . .
O16 O 0.4451(2) 1.1493(3) 0.18287(11) 0.0299(10) Uani 1 1 d . . .
N1 N 0.2927(3) 0.9200(4) 0.27459(15) 0.0363(13) Uani 1 1 d . . .
H1C H 0.3077 0.9011 0.3005 0.044 Uiso 1 1 calc R . .
N2 N 0.1464(3) 0.9344(4) 0.28410(13) 0.0301(12) Uani 1 1 d . . .
H2 H 0.1668 0.9072 0.3105 0.036 Uiso 1 1 d R . .
H2A H 0.0879 0.9487 0.2742 0.036 Uiso 1 1 d R . .
N3 N 0.1879(3) 1.0058(4) 0.22519(13) 0.0255(11) Uani 1 1 d . . .
H3 H 0.2308 1.0456 0.2178 0.031 Uiso 1 1 calc R . .
N4 N 0.0442(3) 0.9311(3) 0.20183(13) 0.0251(11) Uani 1 1 d . . .
H4A H 0.0046 0.9391 0.1812 0.030 Uiso 1 1 d R . .
H4B H 0.0499 0.8631 0.2201 0.030 Uiso 1 1 d R . .
N5 N 0.0937(3) 1.0819(3) 0.17138(13) 0.0243(9) Uiso 1 1 d . . .
H5A H 0.0388 1.0786 0.1524 0.029 Uiso 1 1 d R . .
H5B H 0.1345 1.1354 0.1701 0.029 Uiso 1 1 d R . .
N6 N 0.3492(3) 0.6900(3) 0.87784(13) 0.0235(10) Uani 1 1 d . . .
H6 H 0.3098 0.6447 0.8854 0.028 Uiso 1 1 calc R . .
N7 N 0.3730(3) 0.8034(4) 0.82411(15) 0.0328(12) Uani 1 1 d . . .
H7 H 0.4174 0.7986 0.8279 0.039 Uiso 1 1 d R . .
H7A H 0.3466 0.8473 0.8033 0.039 Uiso 1 1 d R . .
N8 N 0.2288(3) 0.7620(4) 0.83524(13) 0.0252(11) Uani 1 1 d . . .
H8 H 0.1978 0.7540 0.8551 0.030 Uiso 1 1 calc R . .
N9 N 0.2084(3) 0.7540(4) 0.76308(13) 0.0266(11) Uani 1 1 d . . .
H9A H 0.2531 0.7086 0.7556 0.032 Uiso 1 1 d R . .
H9B H 0.1744 0.7855 0.7412 0.032 Uiso 1 1 d R . .
N10 N 0.1035(3) 0.8371(4) 0.79559(14) 0.0280(10) Uiso 1 1 d . . .
H10A H 0.1042 0.8969 0.8161 0.034 Uiso 1 1 d R . .
H10B H 0.0540 0.8191 0.7770 0.034 Uiso 1 1 d R . .
C1 C 0.4439(3) 0.8681(4) 0.06512(16) 0.0230(12) Uani 1 1 d . . .
H1A H 0.5050 0.8958 0.0764 0.028 Uiso 1 1 calc R . .
H1B H 0.4382 0.8634 0.0350 0.028 Uiso 1 1 calc R . .
C2 C 0.4332(3) 0.7523(4) 0.08222(16) 0.0226(12) Uani 1 1 d . . .
C3 C 0.4831(3) 0.7226(4) 0.11988(16) 0.0225(12) Uani 1 1 d . . .
H3A H 0.5241 0.7736 0.1349 0.027 Uiso 1 1 calc R . .
C4 C 0.4735(3) 0.6176(4) 0.13592(15) 0.0228(12) Uani 1 1 d . . .
C5 C 0.4137(3) 0.5434(4) 0.11463(15) 0.0221(12) Uani 1 1 d . . .
H5D H 0.4069 0.4730 0.1262 0.026 Uiso 1 1 calc R . .
C6 C 0.3630(3) 0.5691(4) 0.07649(15) 0.0190(11) Uani 1 1 d . . .
C7 C 0.3732(3) 0.6738(4) 0.06057(15) 0.0202(12) Uani 1 1 d . . .
C8 C 0.2999(3) 0.4863(4) 0.05184(16) 0.0231(12) Uani 1 1 d . . .
H8A H 0.3214 0.4111 0.0600 0.028 Uiso 1 1 calc R . .
H8B H 0.3026 0.4955 0.0225 0.028 Uiso 1 1 calc R . .
C9 C 0.2015(3) 0.4965(4) 0.05723(16) 0.0232(12) Uani 1 1 d . . .
C10 C 0.1708(3) 0.4339(4) 0.08673(16) 0.0236(13) Uani 1 1 d . . .
H10 H 0.2111 0.3863 0.1039 0.028 Uiso 1 1 calc R . .
C11 C 0.0805(3) 0.4402(4) 0.09152(16) 0.0237(13) Uani 1 1 d . . .
C12 C 0.0222(3) 0.5123(4) 0.06763(16) 0.0240(13) Uani 1 1 d . . .
H12 H -0.0383 0.5179 0.0715 0.029 Uiso 1 1 calc R . .
C13 C 0.0515(3) 0.5762(4) 0.03824(15) 0.0202(12) Uani 1 1 d . . .
C14 C 0.1396(3) 0.5656(4) 0.03231(15) 0.0225(12) Uani 1 1 d . . .
C15 C -0.0117(3) 0.6597(4) 0.01337(16) 0.0214(12) Uani 1 1 d . . .
H15A H 0.0024 0.6649 -0.0145 0.026 Uiso 1 1 calc R . .
H15B H -0.0744 0.6333 0.0108 0.026 Uiso 1 1 calc R . .
C16 C -0.0041(3) 0.7732(4) 0.03280(15) 0.0216(12) Uani 1 1 d . . .
C17 C -0.0593(3) 0.8021(4) 0.06067(15) 0.0222(12) Uani 1 1 d . . .
H17 H -0.1002 0.7494 0.0678 0.027 Uiso 1 1 calc R . .
C18 C -0.0553(3) 0.9054(4) 0.07795(16) 0.0215(12) Uani 1 1 d . . .
C19 C 0.0057(3) 0.9825(4) 0.06894(15) 0.0218(12) Uani 1 1 d . . .
H19 H 0.0083 1.0535 0.0811 0.026 Uiso 1 1 calc R . .
C20 C 0.0637(3) 0.9558(4) 0.04188(14) 0.0184(11) Uani 1 1 d . . .
C21 C 0.0570(3) 0.8524(4) 0.02375(14) 0.0183(11) Uani 1 1 d . . .
C22 C 0.1314(3) 1.0409(4) 0.03281(15) 0.0232(13) Uani 1 1 d . . .
H22A H 0.1378 1.0333 0.0038 0.028 Uiso 1 1 calc R . .
H22B H 0.1070 1.1153 0.0362 0.028 Uiso 1 1 calc R . .
C23 C 0.2238(3) 1.0326(4) 0.05941(15) 0.0185(11) Uani 1 1 d . . .
C24 C 0.2450(3) 1.0951(4) 0.09470(15) 0.0190(11) Uani 1 1 d . . .
H24 H 0.2016 1.1437 0.1023 0.023 Uiso 1 1 calc R . .
C25 C 0.3305(3) 1.0868(4) 0.11935(15) 0.0193(11) Uani 1 1 d . . .
C26 C 0.3943(3) 1.0143(4) 0.11029(16) 0.0224(12) Uani 1 1 d . . .
H26 H 0.4511 1.0087 0.1279 0.027 Uiso 1 1 calc R . .
C27 C 0.3750(3) 0.9493(4) 0.07536(15) 0.0190(11) Uani 1 1 d . . .
C28 C 0.2912(3) 0.9609(4) 0.04983(14) 0.0198(12) Uani 1 1 d . . .
C29 C 0.2883(4) 0.7986(5) 0.1593(2) 0.0381(15) Uani 1 1 d . . .
H29 H 0.3380 0.8368 0.1522 0.046 Uiso 1 1 calc R . .
C30 C 0.2176(5) 0.7739(5) 0.1294(2) 0.0445(18) Uani 1 1 d . . .
H30 H 0.2179 0.7962 0.1020 0.053 Uiso 1 1 calc R . .
C31 C 0.1457(4) 0.7170(5) 0.1386(2) 0.0432(18) Uani 1 1 d . . .
H31 H 0.0962 0.6996 0.1175 0.052 Uiso 1 1 calc R . .
C32 C 0.1451(4) 0.6848(5) 0.1784(2) 0.0424(17) Uani 1 1 d . . .
H32 H 0.0960 0.6439 0.1849 0.051 Uiso 1 1 calc R . .
C33 C 0.2173(4) 0.7130(4) 0.20907(18) 0.0323(14) Uani 1 1 d . . .
H33 H 0.2164 0.6930 0.2367 0.039 Uiso 1 1 calc R . .
C34 C 0.2906(4) 0.7700(4) 0.19974(17) 0.0296(14) Uani 1 1 d . . .
C35 C 0.3700(4) 0.7987(5) 0.2324(2) 0.0473(19) Uani 1 1 d . . .
H35A H 0.4254 0.7944 0.2205 0.057 Uiso 1 1 calc R . .
H35B H 0.3752 0.7435 0.2546 0.057 Uiso 1 1 calc R . .
C36 C 0.3633(4) 0.9138(5) 0.2505(2) 0.0448(18) Uani 1 1 d . . .
H36A H 0.4215 0.9329 0.2681 0.054 Uiso 1 1 calc R . .
H36B H 0.3513 0.9684 0.2280 0.054 Uiso 1 1 calc R . .
C37 C 0.2091(4) 0.9504(4) 0.26227(16) 0.0268(13) Uani 1 1 d . . .
C38 C 0.1066(3) 1.0048(4) 0.19900(15) 0.0221(12) Uani 1 1 d . . .
C39 C 0.5920(5) 0.8095(6) 0.9807(2) 0.062(2) Uani 1 1 d . . .
H39 H 0.5905 0.8696 0.9623 0.075 Uiso 1 1 calc R . .
C40 C 0.6639(5) 0.7996(7) 1.0123(2) 0.082(3) Uani 1 1 d . . .
H40 H 0.7089 0.8551 1.0166 0.098 Uiso 1 1 calc R . .
C41 C 0.6707(4) 0.7083(7) 1.0378(2) 0.053(2) Uani 1 1 d . . .
H41 H 0.7214 0.6986 1.0591 0.064 Uiso 1 1 calc R . .
C42 C 0.6026(4) 0.6327(5) 1.03164(19) 0.0386(16) Uani 1 1 d . . .
H42 H 0.6060 0.5697 1.0488 0.046 Uiso 1 1 calc R . .
C43 C 0.5293(4) 0.6465(5) 1.00096(18) 0.0316(14) Uani 1 1 d . . .
H43 H 0.4826 0.5931 0.9978 0.038 Uiso 1 1 calc R . .
C44 C 0.5210(4) 0.7345(5) 0.97469(17) 0.0327(15) Uani 1 1 d . . .
C45 C 0.4379(4) 0.7510(5) 0.94207(18) 0.0403(16) Uani 1 1 d . . .
H45A H 0.3846 0.7266 0.9531 0.048 Uiso 1 1 calc R . .
H45B H 0.4308 0.8306 0.9359 0.048 Uiso 1 1 calc R . .
C46 C 0.4403(3) 0.6898(5) 0.90291(16) 0.0312(14) Uani 1 1 d . . .
H46A H 0.4829 0.7260 0.8878 0.037 Uiso 1 1 calc R . .
H46B H 0.4606 0.6132 0.9091 0.037 Uiso 1 1 calc R . .
C47 C 0.3211(3) 0.7503(4) 0.84565(15) 0.0209(12) Uani 1 1 d . . .
C48 C 0.1807(3) 0.7850(4) 0.79682(15) 0.0222(12) Uani 1 1 d . . .
O17 O 0.5123(2) 0.2339(3) 0.26172(12) 0.0342(10) Uani 1 1 d . . .
O18 O 0.6494(2) 0.3805(3) 0.25145(12) 0.0343(10) Uani 1 1 d . . .
O19 O 0.9133(4) 0.5405(4) 0.19843(16) 0.0704(17) Uani 1 1 d . . .
O20 O 0.7712(2) 0.6464(3) 0.15019(13) 0.0375(11) Uani 1 1 d . . .
O21 O 0.1780(2) 0.7758(3) 0.91111(12) 0.0342(10) Uani 1 1 d . . .
O22 O 0.2289(3) 0.5375(3) 0.90250(15) 0.0480(12) Uani 1 1 d . . .
O23 O 0.3172(6) 0.9963(7) 0.7754(3) 0.039(2) Uani 0.50 1 d P A 1
O23' O 0.2908(6) 1.0103(7) 0.8009(3) 0.049(3) Uani 0.50 1 d P B 2
O24 O 0.5522(6) 0.9591(7) 0.2269(3) 0.046(2) Uani 0.50 1 d P . .
O25 O 0.6315(6) 0.9959(8) 0.1141(3) 0.055(3) Uani 0.50 1 d PU C 1
O25' O 0.6332(8) 0.9446(11) 0.1337(4) 0.078(3) Uani 0.50 1 d PU D 2

loop_
_atom_site_aniso_label
_atom_site_aniso_U_11
_atom_site_aniso_U_22
_atom_site_aniso_U_33
_atom_site_aniso_U_23
_atom_site_aniso_U_13
_atom_site_aniso_U_12
S1 0.0226(6) 0.0248(6) 0.0210(6) -0.0020(5) -0.0003(5) 0.0032(5)
S2 0.0279(6) 0.0190(6) 0.0283(7) 0.0003(5) -0.0011(5) -0.0009(5)
S3 0.0245(6) 0.0252(6) 0.0323(7) -0.0029(6) 0.0050(5) -0.0043(5)
S4 0.0191(6) 0.0278(6) 0.0177(6) -0.0057(5) 0.0019(5) -0.0025(5)
O1 0.0262(17) 0.0257(18) 0.026(2) -0.0023(16) 0.0015(15) 0.0007(15)
O2 0.0275(18) 0.045(2) 0.028(2) 0.0029(18) 0.0013(16) -0.0111(17)
O3 0.0280(17) 0.0325(19) 0.0203(19) -0.0014(16) 0.0050(14) 0.0031(15)
O4 0.043(2) 0.032(2) 0.026(2) -0.0059(17) -0.0068(17) 0.0147(17)
O5 0.0292(18) 0.0267(18) 0.024(2) -0.0020(16) 0.0005(15) -0.0004(15)
O6 0.037(2) 0.0305(19) 0.033(2) 0.0102(18) -0.0077(17) -0.0076(17)
O7 0.0242(17) 0.0205(17) 0.045(2) -0.0052(17) 0.0053(16) -0.0076(15)
O8 0.044(2) 0.0261(19) 0.037(2) 0.0002(17) 0.0134(17) 0.0042(17)
O9 0.0341(18) 0.0178(17) 0.0232(19) -0.0018(15) 0.0040(15) 0.0009(15)
O10 0.071(3) 0.032(2) 0.083(3) -0.001(2) 0.053(2) -0.010(2)
O11 0.0232(19) 0.058(3) 0.047(3) -0.018(2) -0.0112(18) 0.0067(19)
O12 0.0225(17) 0.037(2) 0.024(2) -0.0076(16) 0.0026(14) 0.0006(15)
O13 0.0274(18) 0.0330(19) 0.0161(18) -0.0057(16) -0.0011(14) 0.0022(16)
O14 0.0236(17) 0.040(2) 0.024(2) -0.0073(17) 0.0053(15) -0.0024(16)
O15 0.040(2) 0.0247(19) 0.032(2) -0.0080(17) 0.0062(17) -0.0051(16)
O16 0.0187(16) 0.045(2) 0.025(2) -0.0120(17) 0.0005(14) 0.0005(16)
N1 0.037(3) 0.036(3) 0.028(3) -0.004(2) -0.015(2) 0.015(2)
N2 0.038(2) 0.036(2) 0.015(2) 0.006(2) 0.0016(18) 0.003(2)
N3 0.0173(19) 0.032(2) 0.025(2) -0.002(2) -0.0015(17) 0.0025(18)
N4 0.028(2) 0.023(2) 0.023(2) 0.0071(19) 0.0028(17) 0.0051(18)
N6 0.022(2) 0.029(2) 0.018(2) -0.0022(19) 0.0019(16) 0.0033(18)
N7 0.018(2) 0.046(3) 0.033(3) 0.007(2) -0.0004(18) -0.001(2)
N8 0.021(2) 0.031(2) 0.023(2) 0.0053(19) 0.0032(17) 0.0031(18)
N9 0.020(2) 0.035(2) 0.024(2) -0.002(2) 0.0012(17) 0.0067(18)
C1 0.030(3) 0.021(2) 0.019(3) -0.001(2) 0.009(2) -0.001(2)
C2 0.022(2) 0.024(2) 0.023(3) -0.002(2) 0.0071(19) 0.000(2)
C3 0.018(2) 0.024(3) 0.026(3) -0.003(2) 0.0046(19) -0.0016(19)
C4 0.019(2) 0.032(3) 0.016(2) -0.002(2) -0.0013(19) 0.005(2)
C5 0.023(2) 0.022(2) 0.021(3) 0.001(2) 0.0058(19) 0.004(2)
C6 0.019(2) 0.020(2) 0.019(2) -0.006(2) 0.0051(18) 0.0049(19)
C7 0.021(2) 0.021(2) 0.019(3) -0.001(2) 0.0062(19) 0.0078(19)
C8 0.027(2) 0.020(2) 0.022(3) -0.004(2) 0.003(2) 0.001(2)
C9 0.024(2) 0.021(2) 0.023(3) -0.006(2) -0.002(2) -0.001(2)
C10 0.024(2) 0.020(2) 0.023(3) -0.006(2) -0.007(2) 0.002(2)
C11 0.028(3) 0.017(2) 0.024(3) -0.005(2) -0.002(2) -0.003(2)
C12 0.029(3) 0.017(2) 0.024(3) -0.008(2) -0.002(2) 0.000(2)
C13 0.026(2) 0.015(2) 0.017(2) -0.001(2) -0.0037(19) -0.0030(19)
C14 0.031(3) 0.018(2) 0.016(3) -0.002(2) -0.002(2) -0.001(2)
C15 0.019(2) 0.020(2) 0.023(3) -0.003(2) -0.0005(19) -0.0009(19)
C16 0.023(2) 0.020(2) 0.017(3) 0.003(2) -0.0067(19) 0.002(2)
C17 0.020(2) 0.023(2) 0.020(3) 0.002(2) -0.0053(19) 0.000(2)
C18 0.019(2) 0.022(2) 0.022(3) 0.001(2) -0.0026(19) 0.000(2)
C19 0.025(2) 0.016(2) 0.020(3) 0.002(2) -0.008(2) -0.001(2)
C20 0.020(2) 0.019(2) 0.013(2) 0.003(2) -0.0028(18) 0.0020(19)
C21 0.021(2) 0.021(2) 0.011(2) 0.006(2) -0.0030(18) 0.0027(19)
C22 0.028(3) 0.022(2) 0.016(3) -0.004(2) -0.005(2) 0.003(2)
C23 0.018(2) 0.022(2) 0.016(2) 0.001(2) 0.0037(18) -0.0022(19)
C24 0.020(2) 0.017(2) 0.021(3) 0.002(2) 0.0031(19) 0.0005(19)
C25 0.024(2) 0.018(2) 0.017(2) -0.004(2) 0.0090(19) -0.0072(19)
C26 0.022(2) 0.020(2) 0.025(3) 0.007(2) 0.005(2) -0.001(2)
C27 0.025(2) 0.017(2) 0.016(2) 0.004(2) 0.0060(19) -0.0015(19)
C28 0.026(2) 0.023(2) 0.010(2) 0.000(2) 0.0038(18) -0.001(2)
C29 0.046(3) 0.029(3) 0.045(4) -0.004(3) 0.023(3) 0.000(3)
C30 0.064(4) 0.043(3) 0.028(3) 0.005(3) 0.010(3) 0.000(3)
C31 0.047(3) 0.040(3) 0.037(4) -0.012(3) -0.006(3) 0.008(3)
C32 0.036(3) 0.035(3) 0.059(4) -0.009(3) 0.017(3) -0.008(3)
C33 0.050(3) 0.025(3) 0.023(3) 0.006(2) 0.010(2) 0.006(2)
C34 0.038(3) 0.020(3) 0.030(3) -0.005(2) 0.008(2) 0.008(2)
C35 0.039(3) 0.043(3) 0.052(4) -0.017(3) -0.012(3) 0.013(3)
C36 0.030(3) 0.046(3) 0.051(4) -0.020(3) -0.011(3) 0.008(3)
C37 0.031(3) 0.023(3) 0.022(3) -0.007(2) -0.006(2) 0.007(2)
C38 0.030(3) 0.022(2) 0.014(2) -0.003(2) 0.001(2) 0.005(2)
C39 0.076(5) 0.065(4) 0.038(4) 0.024(3) -0.010(3) -0.036(4)
C40 0.077(4) 0.117(6) 0.043(4) 0.023(4) -0.015(4) -0.073(4)
C41 0.035(3) 0.091(5) 0.029(4) 0.006(4) -0.005(3) -0.013(3)
C42 0.049(3) 0.038(3) 0.031(3) 0.005(3) 0.013(3) 0.005(3)
C43 0.028(3) 0.030(3) 0.040(3) -0.007(3) 0.014(2) -0.001(2)
C44 0.041(3) 0.033(3) 0.023(3) -0.002(2) 0.004(2) -0.007(2)
C45 0.045(3) 0.047(4) 0.027(3) -0.007(3) 0.000(3) 0.003(3)
C46 0.027(3) 0.048(3) 0.016(3) 0.002(2) -0.004(2) 0.005(2)
C47 0.017(2) 0.025(2) 0.020(3) -0.003(2) 0.0015(19) 0.000(2)
C48 0.023(2) 0.026(3) 0.018(3) 0.000(2) 0.0033(19) -0.002(2)
O17 0.0306(19) 0.043(2) 0.026(2) -0.0034(18) -0.0005(16) 0.0022(17)
O18 0.0320(19) 0.036(2) 0.033(2) -0.0025(18) -0.0001(16) 0.0128(17)
O19 0.089(4) 0.051(3) 0.053(3) -0.026(2) -0.034(3) 0.019(3)
O20 0.032(2) 0.037(2) 0.044(3) 0.0062(19) 0.0089(17) 0.0002(17)
O21 0.0320(19) 0.039(2) 0.034(2) 0.0070(18) 0.0137(16) 0.0072(17)
O22 0.056(3) 0.036(2) 0.055(3) 0.007(2) 0.021(2) 0.002(2)
O23 0.053(5) 0.035(4) 0.032(5) 0.008(4) 0.014(4) 0.004(4)
O23' 0.038(5) 0.039(5) 0.065(7) 0.019(5) -0.002(4) -0.007(4)
O24 0.041(4) 0.050(5) 0.050(6) 0.001(4) 0.015(4) -0.003(4)
O25 0.041(4) 0.062(5) 0.062(5) -0.009(4) 0.007(4) 0.002(4)
O25' 0.066(5) 0.084(6) 0.082(6) -0.013(5) 0.011(5) -0.006(5)

loop_
_atom_type_symbol
_atom_type_description
_atom_type_scat_dispersion_real
_atom_type_scat_dispersion_imag
_atom_type_scat_source
C C 0.0033 0.0016 'International Tables Vol C Tables 4.2.6.8 and 6.1.1.4'
H H 0.0000 0.0000 'International Tables Vol C Tables 4.2.6.8 and 6.1.1.4'
N N 0.0061 0.0033 'International Tables Vol C Tables 4.2.6.8 and 6.1.1.4'
O O 0.0106 0.0060 'International Tables Vol C Tables 4.2.6.8 and 6.1.1.4'
S S 0.1246 0.1234 'International Tables Vol C Tables 4.2.6.8 and 6.1.1.4'

loop_
_geom_angle_atom_site_label_1
_geom_angle_atom_site_label_2
_geom_angle_atom_site_label_3
_geom_angle
O4 S1 O2 113.2(2)
O4 S1 O3 111.7(2)
O2 S1 O3 111.0(2)
O4 S1 C4 105.7(2)
O2 S1 C4 106.4(2)
O3 S1 C4 108.4(2)
O8 S2 O6 114.4(2)
O8 S2 O7 111.7(2)
O6 S2 O7 111.2(2)
O8 S2 C11 106.5(2)
O6 S2 C11 106.4(2)
O7 S2 C11 106.0(2)
O10 S3 O11 114.1(3)
O10 S3 O12 112.7(3)
O11 S3 O12 110.2(2)
O10 S3 C18 106.9(3)
O11 S3 C18 106.8(3)
O12 S3 C18 105.6(2)
O15 S4 O16 112.1(2)
O15 S4 O14 111.1(2)
O16 S4 O14 112.6(2)
O15 S4 C25 107.0(2)
O16 S4 C25 106.1(2)
O14 S4 C25 107.5(2)
C7 O1 H1 109.5
C14 O5 H5 109.5
C21 O9 H9 109.5
C28 O13 H13 109.5
C37 N1 C36 127.6(5)
C37 N1 H1C 116.2
C36 N1 H1C 116.2
C37 N2 H2 115.0
C37 N2 H2A 122.0
H2 N2 H2A 123.0
C38 N3 C37 126.5(5)
C38 N3 H3 116.8
C37 N3 H3 116.8
C38 N4 H4A 106.3
C38 N4 H4B 127.5
H4A N4 H4B 123.9
C38 N5 H5A 116.1
C38 N5 H5B 122.4
H5A N5 H5B 121.5
C47 N6 C46 126.6(5)
C47 N6 H6 116.7
C46 N6 H6 116.7
C47 N7 H7 122.3
C47 N7 H7A 118.4
H7 N7 H7A 119.2
C48 N8 C47 126.2(4)
C48 N8 H8 116.9
C47 N8 H8 116.9
C48 N9 H9A 138.3
C48 N9 H9B 109.9
H9A N9 H9B 111.7
C48 N10 H10A 115.5
C48 N10 H10B 121.4
H10A N10 H10B 123.1
C27 C1 C2 112.8(4)
C27 C1 H1A 109.0
C2 C1 H1A 109.0
C27 C1 H1B 109.0
C2 C1 H1B 109.0
H1A C1 H1B 107.8
C3 C2 C7 118.4(5)
C3 C2 C1 119.7(4)
C7 C2 C1 121.9(4)
C2 C3 C4 120.2(4)
C2 C3 H3A 119.9
C4 C3 H3A 119.9
C5 C4 C3 120.3(4)
C5 C4 S1 120.4(4)
C3 C4 S1 119.2(4)
C4 C5 C6 121.4(5)
C4 C5 H5D 119.3
C6 C5 H5D 119.3
C5 C6 C7 117.9(4)
C5 C6 C8 122.0(4)
C7 C6 C8 120.1(4)
O1 C7 C6 117.6(4)
O1 C7 C2 120.6(4)
C6 C7 C2 121.7(4)
C6 C8 C9 114.2(4)
C6 C8 H8A 108.7
C9 C8 H8A 108.7
C6 C8 H8B 108.7
C9 C8 H8B 108.7
H8A C8 H8B 107.6
C10 C9 C14 118.0(5)
C10 C9 C8 119.6(4)
C14 C9 C8 122.3(5)
C9 C10 C11 120.5(4)
C9 C10 H10 119.7
C11 C10 H10 119.7
C12 C11 C10 120.0(5)
C12 C11 S2 120.5(4)
C10 C11 S2 119.3(4)
C13 C12 C11 120.5(5)
C13 C12 H12 119.8
C11 C12 H12 119.8
C12 C13 C14 119.2(4)
C12 C13 C15 120.3(5)
C14 C13 C15 120.5(4)
O5 C14 C13 117.0(4)
O5 C14 C9 121.3(5)
C13 C14 C9 121.7(5)
C16 C15 C13 112.4(4)
C16 C15 H15A 109.1
C13 C15 H15A 109.1
C16 C15 H15B 109.1
C13 C15 H15B 109.1
H15A C15 H15B 107.9
C17 C16 C21 117.7(4)
C17 C16 C15 120.0(4)
C21 C16 C15 122.2(5)
C18 C17 C16 121.2(5)
C18 C17 H17 119.4
C16 C17 H17 119.4
C17 C18 C19 120.4(5)
C17 C18 S3 119.3(4)
C19 C18 S3 120.2(4)
C18 C19 C20 120.1(5)
C18 C19 H19 119.9
C20 C19 H19 119.9
C21 C20 C19 118.8(4)
C21 C20 C22 121.8(4)
C19 C20 C22 119.5(4)
O9 C21 C20 117.3(4)
O9 C21 C16 120.9(4)
C20 C21 C16 121.7(5)
C23 C22 C20 114.9(4)
C23 C22 H22A 108.5
C20 C22 H22A 108.5
C23 C22 H22B 108.5
C20 C22 H22B 108.5
H22A C22 H22B 107.5
C24 C23 C28 117.4(4)
C24 C23 C22 120.3(4)
C28 C23 C22 122.3(4)
C23 C24 C25 120.1(4)
C23 C24 H24 119.9
C25 C24 H24 119.9
C26 C25 C24 121.7(4)
C26 C25 S4 121.2(4)
C24 C25 S4 117.1(4)
C25 C26 C27 119.8(4)
C25 C26 H26 120.1
C27 C26 H26 120.1
C26 C27 C28 118.6(4)
C26 C27 C1 120.5(4)
C28 C27 C1 120.9(4)
O13 C28 C27 117.2(4)
O13 C28 C23 120.4(4)
C27 C28 C23 122.3(4)
C30 C29 C34 122.2(6)
C30 C29 H29 118.9
C34 C29 H29 118.9
C29 C30 C31 120.2(6)
C29 C30 H30 119.9
C31 C30 H30 119.9
C30 C31 C32 119.9(6)
C30 C31 H31 120.0
C32 C31 H31 120.0
C31 C32 C33 119.3(6)
C31 C32 H32 120.4
C33 C32 H32 120.4
C34 C33 C32 120.8(6)
C34 C33 H33 119.6
C32 C33 H33 119.6
C29 C34 C33 117.5(5)
C29 C34 C35 121.1(6)
C33 C34 C35 121.3(5)
C34 C35 C36 113.1(5)
C34 C35 H35A 109.0
C36 C35 H35A 109.0
C34 C35 H35B 109.0
C36 C35 H35B 109.0
H35A C35 H35B 107.8
N1 C36 C35 111.9(5)
N1 C36 H36A 109.2
C35 C36 H36A 109.2
N1 C36 H36B 109.2
C35 C36 H36B 109.2
H36A C36 H36B 107.9
N1 C37 N2 122.8(5)
N1 C37 N3 117.9(5)
N2 C37 N3 119.2(5)
N5 C38 N4 121.4(4)
N5 C38 N3 116.3(5)
N4 C38 N3 122.2(5)
C40 C39 C44 122.4(7)
C40 C39 H39 118.8
C44 C39 H39 118.8
C39 C40 C41 119.8(7)
C39 C40 H40 120.1
C41 C40 H40 120.1
C42 C41 C40 118.3(6)
C42 C41 H41 120.8
C40 C41 H41 120.8
C41 C42 C43 120.9(6)
C41 C42 H42 119.5
C43 C42 H42 119.5
C44 C43 C42 122.4(5)
C44 C43 H43 118.8
C42 C43 H43 118.8
C43 C44 C39 116.0(5)
C43 C44 C45 121.7(5)
C39 C44 C45 122.2(6)
C46 C45 C44 113.9(5)
C46 C45 H45A 108.8
C44 C45 H45A 108.8
C46 C45 H45B 108.8
C44 C45 H45B 108.8
H45A C45 H45B 107.7
N6 C46 C45 108.7(5)
N6 C46 H46A 110.0
C45 C46 H46A 109.9
N6 C46 H46B 110.0
C45 C46 H46B 110.0
H46A C46 H46B 108.3
N6 C47 N7 125.6(4)
N6 C47 N8 115.2(4)
N7 C47 N8 119.1(4)
N9 C48 N10 121.7(5)
N9 C48 N8 122.1(4)
N10 C48 N8 116.1(5)

loop_
_geom_bond_atom_site_label_1
_geom_bond_atom_site_label_2
_geom_bond_distance
S1 O4 1.450(4)
S1 O2 1.459(4)
S1 O3 1.462(4)
S1 C4 1.767(5)
S2 O8 1.453(4)
S2 O6 1.456(4)
S2 O7 1.461(4)
S2 C11 1.768(5)
S3 O10 1.439(5)
S3 O11 1.443(4)
S3 O12 1.458(4)
S3 C18 1.757(5)
S4 O15 1.448(4)
S4 O16 1.454(4)
S4 O14 1.459(4)
S4 C25 1.775(5)
O1 C7 1.363(6)
O1 H1 0.8400
O5 C14 1.375(6)
O5 H5 0.8400
O9 C21 1.382(6)
O9 H9 0.8400
O13 C28 1.379(6)
O13 H13 0.8400
N1 C37 1.309(7)
N1 C36 1.448(8)
N1 H1C 0.8800
N2 C37 1.310(7)
N2 H2 0.9349
N2 H2A 0.9028
N3 C38 1.370(6)
N3 C37 1.389(7)
N3 H3 0.8800
N4 C38 1.317(7)
N4 H4A 0.8281
N4 H4B 1.0195
N5 C38 1.300(6)
N5 H5A 0.9482
N5 H5B 0.9025
N6 C47 1.302(6)
N6 C46 1.475(6)
N6 H6 0.8800
N7 C47 1.322(7)
N7 H7 0.6633
N7 H7A 0.9054
N8 C48 1.377(6)
N8 C47 1.384(6)
N8 H8 0.8800
N9 C48 1.321(7)
N9 H9A 0.9414
N9 H9B 0.8948
N10 C48 1.321(6)
N10 H10A 0.9941
N10 H10B 0.9070
C1 C27 1.518(7)
C1 C2 1.536(7)
C1 H1A 0.9900
C1 H1B 0.9900
C2 C3 1.386(7)
C2 C7 1.418(7)
C3 C4 1.399(7)
C3 H3A 0.9500
C4 C5 1.377(7)
C5 C6 1.392(7)
C5 H5D 0.9500
C6 C7 1.395(7)
C6 C8 1.519(7)
C8 C9 1.537(7)
C8 H8A 0.9900
C8 H8B 0.9900
C9 C10 1.385(8)
C9 C14 1.408(7)
C10 C11 1.407(7)
C10 H10 0.9500
C11 C12 1.385(7)
C12 C13 1.381(7)
C12 H12 0.9500
C13 C14 1.388(7)
C13 C15 1.528(7)
C15 C16 1.517(7)
C15 H15A 0.9900
C15 H15B 0.9900
C16 C17 1.399(7)
C16 C21 1.404(7)
C17 C18 1.376(7)
C17 H17 0.9500
C18 C19 1.385(7)
C19 C20 1.404(7)
C19 H19 0.9500
C20 C21 1.388(7)
C20 C22 1.523(7)
C22 C23 1.514(6)
C22 H22A 0.9900
C22 H22B 0.9900
C23 C24 1.384(7)
C23 C28 1.421(7)
C24 C25 1.402(6)
C24 H24 0.9500
C25 C26 1.379(7)
C26 C27 1.389(7)
C26 H26 0.9500
C27 C28 1.397(6)
C29 C30 1.352(9)
C29 C34 1.382(8)
C29 H29 0.9500
C30 C31 1.369(9)
C30 H30 0.9500
C31 C32 1.382(10)
C31 H31 0.9500
C32 C33 1.392(8)
C32 H32 0.9500
C33 C34 1.389(8)
C33 H33 0.9500
C34 C35 1.505(8)
C35 C36 1.533(9)
C35 H35A 0.9900
C35 H35B 0.9900
C36 H36A 0.9900
C36 H36B 0.9900
C39 C40 1.371(10)
C39 C44 1.394(9)
C39 H39 0.9500
C40 C41 1.388(11)
C40 H40 0.9500
C41 C42 1.368(9)
C41 H41 0.9500
C42 C43 1.372(8)
C42 H42 0.9500
C43 C44 1.371(8)
C43 H43 0.9500
C44 C45 1.515(8)
C45 C46 1.503(8)
C45 H45A 0.9900
C45 H45B 0.9900
C46 H46A 0.9900
C46 H46B 0.9900

loop_
_geom_torsion_atom_site_label_1
_geom_torsion_atom_site_label_2
_geom_torsion_atom_site_label_3
_geom_torsion_atom_site_label_4
_geom_torsion
C27 C1 C2 C3 -94.2(5)
C27 C1 C2 C7 85.8(6)
C7 C2 C3 C4 -0.4(7)
C1 C2 C3 C4 179.5(5)
C2 C3 C4 C5 -0.6(8)
C2 C3 C4 S1 176.6(4)
O4 S1 C4 C5 34.5(5)
O2 S1 C4 C5 155.1(4)
O3 S1 C4 C5 -85.4(5)
O4 S1 C4 C3 -142.7(4)
O2 S1 C4 C3 -22.1(5)
O3 S1 C4 C3 97.4(4)
C3 C4 C5 C6 1.4(8)
S1 C4 C5 C6 -175.7(4)
C4 C5 C6 C7 -1.1(7)
C4 C5 C6 C8 177.2(5)
C5 C6 C7 O1 175.7(4)
C8 C6 C7 O1 -2.7(7)
C5 C6 C7 C2 0.0(7)
C8 C6 C7 C2 -178.3(5)
C3 C2 C7 O1 -174.8(4)
C1 C2 C7 O1 5.2(7)
C3 C2 C7 C6 0.7(7)
C1 C2 C7 C6 -179.2(5)
C5 C6 C8 C9 95.9(6)
C7 C6 C8 C9 -85.8(6)
C6 C8 C9 C10 -92.7(6)
C6 C8 C9 C14 89.1(6)
C14 C9 C10 C11 -0.3(7)
C8 C9 C10 C11 -178.5(4)
C9 C10 C11 C12 -2.3(7)
C9 C10 C11 S2 172.0(4)
O8 S2 C11 C12 -34.0(5)
O6 S2 C11 C12 -156.5(4)
O7 S2 C11 C12 85.0(4)
O8 S2 C11 C10 151.7(4)
O6 S2 C11 C10 29.3(5)
O7 S2 C11 C10 -89.2(4)
C10 C11 C12 C13 1.8(7)
S2 C11 C12 C13 -172.5(4)
C11 C12 C13 C14 1.4(7)
C11 C12 C13 C15 -177.0(4)
C12 C13 C14 O5 173.7(4)
C15 C13 C14 O5 -7.8(7)
C12 C13 C14 C9 -4.1(7)
C15 C13 C14 C9 174.3(4)
C10 C9 C14 O5 -174.2(4)
C8 C9 C14 O5 4.0(7)
C10 C9 C14 C13 3.6(7)
C8 C9 C14 C13 -178.3(4)
C12 C13 C15 C16 91.9(5)
C14 C13 C15 C16 -86.5(6)
C13 C15 C16 C17 -90.6(5)
C13 C15 C16 C21 89.6(6)
C21 C16 C17 C18 1.5(7)
C15 C16 C17 C18 -178.4(4)
C16 C17 C18 C19 -1.9(7)
C16 C17 C18 S3 173.3(4)
O10 S3 C18 C17 29.4(5)
O11 S3 C18 C17 -93.1(4)
O12 S3 C18 C17 149.6(4)
O10 S3 C18 C19 -155.4(4)
O11 S3 C18 C19 82.2(4)
O12 S3 C18 C19 -35.2(4)
C17 C18 C19 C20 0.4(7)
S3 C18 C19 C20 -174.8(4)
C18 C19 C20 C21 1.6(7)
C18 C19 C20 C22 -179.1(4)
C19 C20 C21 O9 174.3(4)
C22 C20 C21 O9 -5.0(6)
C19 C20 C21 C16 -2.0(7)
C22 C20 C21 C16 178.6(4)
C17 C16 C21 O9 -175.7(4)
C15 C16 C21 O9 4.1(7)
C17 C16 C21 C20 0.5(7)
C15 C16 C21 C20 -179.6(4)
C21 C20 C22 C23 -86.8(6)
C19 C20 C22 C23 93.8(5)
C20 C22 C23 C24 -93.8(6)
C20 C22 C23 C28 85.5(6)
C28 C23 C24 C25 0.4(7)
C22 C23 C24 C25 179.8(4)
C23 C24 C25 C26 -2.5(7)
C23 C24 C25 S4 177.1(4)
O15 S4 C25 C26 119.1(4)
O16 S4 C25 C26 -0.8(5)
O14 S4 C25 C26 -121.5(4)
O15 S4 C25 C24 -60.6(4)
O16 S4 C25 C24 179.6(4)
O14 S4 C25 C24 58.8(4)
C24 C25 C26 C27 1.7(7)
S4 C25 C26 C27 -177.9(4)
C25 C26 C27 C28 1.1(7)
C25 C26 C27 C1 -179.3(4)
C2 C1 C27 C26 92.4(5)
C2 C1 C27 C28 -88.0(6)
C26 C27 C28 O13 173.7(4)
C1 C27 C28 O13 -5.9(7)
C26 C27 C28 C23 -3.2(7)
C1 C27 C28 C23 177.2(4)
C24 C23 C28 O13 -174.3(4)
C22 C23 C28 O13 6.3(7)
C24 C23 C28 C27 2.5(7)
C22 C23 C28 C27 -176.9(5)
C34 C29 C30 C31 -1.2(10)
C29 C30 C31 C32 0.2(10)
C30 C31 C32 C33 1.4(9)
C31 C32 C33 C34 -1.9(9)
C30 C29 C34 C33 0.7(8)
C30 C29 C34 C35 -179.9(6)
C32 C33 C34 C29 0.9(8)
C32 C33 C34 C35 -178.5(5)
C29 C34 C35 C36 87.0(7)
C33 C34 C35 C36 -93.6(7)
C37 N1 C36 C35 -92.8(7)
C34 C35 C36 N1 68.7(7)
C36 N1 C37 N2 167.2(5)
C36 N1 C37 N3 -15.5(8)
C38 N3 C37 N1 150.9(5)
C38 N3 C37 N2 -31.7(8)
C37 N3 C38 N5 163.7(5)
C37 N3 C38 N4 -15.3(8)
C44 C39 C40 C41 4.6(13)
C39 C40 C41 C42 -2.8(12)
C40 C41 C42 C43 0.0(11)
C41 C42 C43 C44 1.1(10)
C42 C43 C44 C39 0.5(9)
C42 C43 C44 C45 -177.5(6)
C40 C39 C44 C43 -3.3(11)
C40 C39 C44 C45 174.6(7)
C43 C44 C45 C46 -85.5(7)
C39 C44 C45 C46 96.7(8)
C47 N6 C46 C45 104.1(6)
C44 C45 C46 N6 166.4(5)
C46 N6 C47 N7 16.4(8)
C46 N6 C47 N8 -160.4(5)
C48 N8 C47 N6 -155.0(5)
C48 N8 C47 N7 28.0(8)
C47 N8 C48 N9 29.6(8)
C47 N8 C48 N10 -152.5(5)
